data_7008360
loop_
_publ_author_name
'Yucesan, Gundog'
'Golub, Vladimir'
'O'Connor, C J'
'Zubieta, Jon'

_publ_section_title
;
 Solid state coordination chemistry of the
 copper(ii)-terpyridine/oxovanadium organophosphonate system:
 hydrothermal syntheses, structural characterization and magnetic
 properties.
;
_journal_issue 13
_journal_name_full 'Dalton transactions (Cambridge, England : 2003)'
_journal_page_first 2241
_journal_page_last 2251
_journal_paper_doi 10.1039/b502073e
_journal_year 2005
_chemical_formula_sum 'C30 H22 Cu2 N6 O17 V6'
_chemical_formula_weight 1171.26
_chemical_name_systematic
;
?
;
_space_group_IT_number 2
_symmetry_cell_setting triclinic
_symmetry_space_group_name_Hall '-P 1'
_symmetry_space_group_name_H-M 'P -1'
_atom_sites_solution_hydrogens geom
_atom_sites_solution_primary direct
_atom_sites_solution_secondary difmap
_audit_creation_method SHELXL-97
_cell_angle_alpha 99.3440(10)
_cell_angle_beta 98.7790(10)
_cell_angle_gamma 94.0670(10)
_cell_formula_units_Z 2
_cell_length_a 8.8569(6)
_cell_length_b 10.7058(7)
_cell_length_c 20.4918(14)
_cell_measurement_reflns_used 12232
_cell_measurement_temperature 92(2)
_cell_measurement_theta_max 31.51
_cell_measurement_theta_min 1.94
_cell_volume 1885.6(2)
_computing_cell_refinement 'Bruker SMART'
_computing_data_collection 'Bruker SMART'
_computing_data_reduction 'Bruker SAINT'
_computing_molecular_graphics 'Bruker SHELXTL and CrystalMaker 6.x'
_computing_publication_material 'Bruker SHELXTL'
_computing_structure_refinement 'SHELXL-97 (Sheldrick, 1997)'
_computing_structure_solution 'SHELXS-97 (Sheldrick, 1990)'
_diffrn_ambient_temperature 92(2)
_diffrn_detector_area_resol_mean '512 x 512'
_diffrn_measured_fraction_theta_full 0.975
_diffrn_measured_fraction_theta_max 0.975
_diffrn_measurement_device_type 'APEX CCD area detector'
_diffrn_measurement_method 'Phi and omega scans'
_diffrn_radiation_monochromator graphite
_diffrn_radiation_source 'fine-focus sealed tube'
_diffrn_radiation_type MoK\a
_diffrn_radiation_wavelength 0.71073
_diffrn_reflns_av_R_equivalents 0.0257
_diffrn_reflns_av_sigmaI/netI 0.0420
_diffrn_reflns_limit_h_max 12
_diffrn_reflns_limit_h_min -13
_diffrn_reflns_limit_k_max 15
_diffrn_reflns_limit_k_min -15
_diffrn_reflns_limit_l_max 30
_diffrn_reflns_limit_l_min -29
_diffrn_reflns_number 24446
_diffrn_reflns_theta_full 31.51
_diffrn_reflns_theta_max 31.51
_diffrn_reflns_theta_min 1.94
_diffrn_standards_decay_% 0.001
_exptl_absorpt_coefficient_mu 2.608
_exptl_absorpt_correction_T_max 0.7805
_exptl_absorpt_correction_T_min 0.4218
_exptl_absorpt_correction_type multi-scan
_exptl_absorpt_process_details 'SADABS SHELXL-97 (Sheldrick, 1997)'
_exptl_crystal_colour green
_exptl_crystal_density_diffrn 2.063
_exptl_crystal_density_method 'not measured'
_exptl_crystal_description parallepiped
_exptl_crystal_F_000 1152
_exptl_crystal_size_max 0.40
_exptl_crystal_size_mid 0.16
_exptl_crystal_size_min 0.10
_refine_diff_density_max 1.026
_refine_diff_density_min -0.659
_refine_diff_density_rms 0.127
_refine_ls_extinction_method none
_refine_ls_goodness_of_fit_ref 1.027
_refine_ls_hydrogen_treatment refall
_refine_ls_matrix_type full
_refine_ls_number_parameters 550
_refine_ls_number_reflns 12232
_refine_ls_number_restraints 0
_refine_ls_restrained_S_all 1.027
_refine_ls_R_factor_all 0.0527
_refine_ls_R_factor_gt 0.0388
_refine_ls_shift/su_max 0.002
_refine_ls_shift/su_mean 0.001
_refine_ls_structure_factor_coef Fsqd
_refine_ls_weighting_details 'calc w=1/[\s^2^(Fo^2^)+(0.0504P)^2^+0.3365P] where P=(Fo^2^+2Fc^2^)/3'
_refine_ls_weighting_scheme calc
_refine_ls_wR_factor_gt 0.0932
_refine_ls_wR_factor_ref 0.0993
_reflns_number_gt 9714
_reflns_number_total 12232
_reflns_threshold_expression >2sigma(I)
_cod_data_source_file b502073e.txt
_cod_data_source_block compound_7
_cod_depositor_comments
;
The following automatic conversions were performed:
'_symmetry_cell_setting' value 'Triclinic' changed to 'triclinic'
according to '/home/saulius/struct/CIF-dictionaries/cif_core.dic'
dictionary named 'cif_core.dic' version 2.4.1 from 2010-06-29.

Automatic conversion script
Id: cif_fix_enum 1527 2010-12-29 10:47:43Z saulius 
;
_cod_original_sg_symbol_H-M P-1
_cod_database_code 7008360

loop_
_symmetry_equiv_pos_as_xyz
'x, y, z'
'-x, -y, -z'

loop_
_atom_site_label
_atom_site_type_symbol
_atom_site_fract_x
_atom_site_fract_y
_atom_site_fract_z
_atom_site_U_iso_or_equiv
_atom_site_adp_type
_atom_site_occupancy
_atom_site_symmetry_multiplicity
_atom_site_calc_flag
_atom_site_refinement_flags
_atom_site_disorder_assembly
_atom_site_disorder_group
Cu1 Cu 0.85867(3) 0.78224(2) 1.075179(12) 0.00959(6) Uani 1 1 d . . .
Cu2 Cu 0.84267(3) 0.27856(2) 0.567659(12) 0.01018(6) Uani 1 1 d . . .
V1 V 0.65937(4) 1.17167(3) 1.273692(17) 0.01027(7) Uani 1 1 d . . .
V2 V 0.77492(4) 1.09236(3) 1.126301(18) 0.01088(7) Uani 1 1 d . . .
V3 V 0.91090(4) 0.76407(3) 0.926020(17) 0.01005(7) Uani 1 1 d . . .
V4 V 0.67312(4) 0.69824(4) 0.776386(17) 0.01176(8) Uani 1 1 d . . .
V5 V 0.78093(4) 0.59224(3) 0.634966(17) 0.01131(7) Uani 1 1 d . . .
V6 V 0.90460(4) 0.26629(3) 0.419900(17) 0.01103(7) Uani 1 1 d . . .
O1 O 0.6515(2) 1.02541(15) 1.28335(8) 0.0189(3) Uani 1 1 d . . .
O2 O 0.75908(19) 1.26823(16) 1.34637(8) 0.0198(3) Uani 1 1 d . . .
O3 O 0.7491(2) 1.18841(16) 1.20638(9) 0.0253(4) Uani 1 1 d . . .
O4 O 0.90578(18) 1.18452(17) 1.08976(8) 0.0191(3) Uani 1 1 d . . .
O5 O 0.6111(2) 1.06494(19) 1.07735(9) 0.0279(4) Uani 1 1 d . . .
O6 O 0.8350(2) 0.95612(15) 1.14081(8) 0.0191(3) Uani 1 1 d . . .
O7 O 0.86883(18) 0.85302(15) 0.99517(7) 0.0136(3) Uani 1 1 d . . .
O8 O 0.9108(2) 0.61858(16) 0.93661(9) 0.0254(4) Uani 1 1 d . . .
O9 O 0.7662(2) 0.77761(18) 0.85481(8) 0.0224(4) Uani 1 1 d . . .
O10 O 0.5962(2) 0.56239(18) 0.78241(9) 0.0261(4) Uani 1 1 d . . .
O11 O 0.5350(2) 0.79397(18) 0.74336(9) 0.0242(4) Uani 1 1 d . . .
O12 O 0.80622(19) 0.67793(15) 0.72266(8) 0.0167(3) Uani 1 1 d . . .
O13 O 0.6087(2) 0.60178(19) 0.59891(9) 0.0251(4) Uani 1 1 d . . .
O14 O 0.8054(2) 0.44237(16) 0.63783(8) 0.0231(4) Uani 1 1 d . . .
O15 O 0.84964(18) 0.34933(15) 0.48769(7) 0.0141(3) Uani 1 1 d . . .
O16 O 0.9208(2) 0.12261(17) 0.43154(9) 0.0246(4) Uani 1 1 d . . .
O17 O 1.0832(2) 0.33396(19) 0.40726(8) 0.0242(4) Uani 1 1 d . . .
N1 N 0.6381(2) 0.70872(17) 1.05542(9) 0.0112(3) Uani 1 1 d . . .
N2 N 0.8684(2) 0.65630(16) 1.13326(8) 0.0106(3) Uani 1 1 d . . .
N3 N 1.0860(2) 0.80490(17) 1.11140(9) 0.0125(3) Uani 1 1 d . . .
N4 N 0.6226(2) 0.20361(17) 0.54852(9) 0.0119(3) Uani 1 1 d . . .
N5 N 0.8529(2) 0.15832(17) 0.62878(9) 0.0114(3) Uani 1 1 d . . .
N6 N 1.0692(2) 0.30621(17) 0.60486(9) 0.0134(3) Uani 1 1 d . . .
C1 C 0.5253(2) 0.7466(2) 1.01391(10) 0.0135(4) Uani 1 1 d . . .
H1 H 0.5486 0.8132 0.9904 0.016 Uiso 1 1 calc R . .
C2 C 0.3746(2) 0.6908(2) 1.00429(11) 0.0143(4) Uani 1 1 d . . .
H2 H 0.2963 0.7185 0.9744 0.017 Uiso 1 1 calc R . .
C3 C 0.3409(2) 0.5943(2) 1.03899(11) 0.0139(4) Uani 1 1 d . . .
H3 H 0.2391 0.5546 1.0329 0.017 Uiso 1 1 calc R . .
C4 C 0.4574(2) 0.5562(2) 1.08287(10) 0.0133(4) Uani 1 1 d . . .
H4 H 0.4362 0.4913 1.1077 0.016 Uiso 1 1 calc R . .
C5 C 0.6053(2) 0.61467(19) 1.08960(10) 0.0109(4) Uani 1 1 d . . .
C6 C 0.7409(2) 0.58210(19) 1.13357(10) 0.0107(4) Uani 1 1 d . . .
C7 C 0.7460(3) 0.4862(2) 1.17211(11) 0.0151(4) Uani 1 1 d . . .
H7 H 0.6565 0.4319 1.1723 0.018 Uiso 1 1 calc R . .
C8 C 0.8857(3) 0.4720(2) 1.21029(11) 0.0173(4) Uani 1 1 d . . .
H8 H 0.8915 0.4078 1.2374 0.021 Uiso 1 1 calc R . .
C9 C 1.0174(3) 0.5506(2) 1.20933(11) 0.0152(4) Uani 1 1 d . . .
H9 H 1.1128 0.5418 1.2356 0.018 Uiso 1 1 calc R . .
C10 C 1.0043(2) 0.6428(2) 1.16845(10) 0.0114(4) Uani 1 1 d . . .
C11 C 1.1290(2) 0.7336(2) 1.15858(11) 0.0129(4) Uani 1 1 d . . .
C12 C 1.2772(3) 0.7477(2) 1.19415(12) 0.0180(4) Uani 1 1 d . . .
H12 H 1.3063 0.6955 1.2263 0.022 Uiso 1 1 calc R . .
C13 C 1.3823(3) 0.8402(2) 1.18164(13) 0.0217(5) Uani 1 1 d . . .
H13 H 1.4842 0.8525 1.2058 0.026 Uiso 1 1 calc R . .
C14 C 1.3381(3) 0.9139(2) 1.13403(12) 0.0200(5) Uani 1 1 d . . .
H14 H 1.4085 0.9775 1.1250 0.024 Uiso 1 1 calc R . .
C15 C 1.1878(3) 0.8929(2) 1.09949(11) 0.0154(4) Uani 1 1 d . . .
H15 H 1.1568 0.9428 1.0664 0.019 Uiso 1 1 calc R . .
C16 C 0.5095(2) 0.2391(2) 0.50615(11) 0.0142(4) Uani 1 1 d . . .
H16 H 0.5332 0.3023 0.4807 0.017 Uiso 1 1 calc R . .
C17 C 0.3582(3) 0.1861(2) 0.49840(11) 0.0151(4) Uani 1 1 d . . .
H17 H 0.2797 0.2124 0.4680 0.018 Uiso 1 1 calc R . .
C18 C 0.3245(3) 0.0940(2) 0.53589(11) 0.0154(4) Uani 1 1 d . . .
H18 H 0.2224 0.0558 0.5312 0.019 Uiso 1 1 calc R . .
C19 C 0.4417(2) 0.0583(2) 0.58049(11) 0.0146(4) Uani 1 1 d . . .
H19 H 0.4205 -0.0038 0.6070 0.018 Uiso 1 1 calc R . .
C20 C 0.5891(2) 0.1145(2) 0.58556(10) 0.0123(4) Uani 1 1 d . . .
C21 C 0.7251(2) 0.0858(2) 0.63109(10) 0.0124(4) Uani 1 1 d . . .
C22 C 0.7298(3) -0.0035(2) 0.67325(11) 0.0166(4) Uani 1 1 d . . .
H22 H 0.6406 -0.0569 0.6748 0.020 Uiso 1 1 calc R . .
C23 C 0.8693(3) -0.0124(2) 0.71324(11) 0.0184(4) Uani 1 1 d . . .
H23 H 0.8749 -0.0723 0.7428 0.022 Uiso 1 1 calc R . .
C24 C 1.0004(3) 0.0649(2) 0.71069(11) 0.0159(4) Uani 1 1 d . . .
H24 H 1.0952 0.0596 0.7385 0.019 Uiso 1 1 calc R . .
C25 C 0.9884(2) 0.1501(2) 0.66618(10) 0.0125(4) Uani 1 1 d . . .
C26 C 1.1118(2) 0.2399(2) 0.65458(11) 0.0135(4) Uani 1 1 d . . .
C27 C 1.2593(3) 0.2595(2) 0.69159(12) 0.0176(4) Uani 1 1 d . . .
H27 H 1.2882 0.2116 0.7259 0.021 Uiso 1 1 calc R . .
C28 C 1.3634(3) 0.3505(2) 0.67735(13) 0.0219(5) Uani 1 1 d . . .
H28 H 1.4647 0.3656 0.7021 0.026 Uiso 1 1 calc R . .
C29 C 1.3197(3) 0.4189(2) 0.62718(12) 0.0195(5) Uani 1 1 d . . .
H29 H 1.3895 0.4820 0.6173 0.023 Uiso 1 1 calc R . .
C30 C 1.1705(3) 0.3933(2) 0.59136(11) 0.0163(4) Uani 1 1 d . . .
H30 H 1.1399 0.4390 0.5563 0.020 Uiso 1 1 calc R . .

loop_
_atom_site_aniso_label
_atom_site_aniso_U_11
_atom_site_aniso_U_22
_atom_site_aniso_U_33
_atom_site_aniso_U_23
_atom_site_aniso_U_13
_atom_site_aniso_U_12
Cu1 0.01083(12) 0.00872(12) 0.01002(12) 0.00265(9) 0.00308(9) 0.00119(9)
Cu2 0.01215(12) 0.00887(12) 0.01041(12) 0.00302(9) 0.00328(9) 0.00099(9)
V1 0.01190(16) 0.01026(16) 0.00894(15) 0.00096(12) 0.00279(12) 0.00257(12)
V2 0.01101(16) 0.01074(16) 0.01209(16) 0.00295(13) 0.00423(12) 0.00194(12)
V3 0.01140(16) 0.00983(16) 0.00935(15) 0.00141(12) 0.00400(12) -0.00041(12)
V4 0.01146(16) 0.01480(17) 0.00875(15) 0.00069(13) 0.00169(12) 0.00253(13)
V5 0.01145(16) 0.01221(17) 0.01108(16) 0.00280(13) 0.00365(12) 0.00118(13)
V6 0.01275(17) 0.01034(16) 0.01027(15) 0.00190(12) 0.00329(12) -0.00032(13)
O1 0.0238(9) 0.0155(8) 0.0179(8) 0.0050(6) 0.0039(6) -0.0004(7)
O2 0.0218(8) 0.0176(8) 0.0164(8) -0.0029(6) -0.0021(6) 0.0024(7)
O3 0.0444(11) 0.0117(8) 0.0252(9) 0.0010(7) 0.0253(8) 0.0013(7)
O4 0.0158(8) 0.0248(9) 0.0183(8) 0.0044(7) 0.0091(6) -0.0020(7)
O5 0.0156(8) 0.0361(11) 0.0346(10) 0.0217(9) -0.0023(7) -0.0024(7)
O6 0.0318(9) 0.0142(8) 0.0128(7) 0.0020(6) 0.0044(7) 0.0115(7)
O7 0.0170(7) 0.0144(7) 0.0102(7) 0.0028(6) 0.0047(6) 0.0013(6)
O8 0.0391(11) 0.0126(8) 0.0283(9) 0.0052(7) 0.0160(8) 0.0031(7)
O9 0.0196(8) 0.0297(10) 0.0144(8) -0.0041(7) -0.0013(6) 0.0066(7)
O10 0.0315(10) 0.0252(9) 0.0217(9) 0.0063(7) 0.0080(7) -0.0090(8)
O11 0.0212(9) 0.0288(9) 0.0218(8) 0.0017(7) -0.0004(7) 0.0113(7)
O12 0.0219(8) 0.0133(7) 0.0159(7) 0.0005(6) 0.0086(6) 0.0012(6)
O13 0.0158(8) 0.0350(10) 0.0275(9) 0.0176(8) 0.0005(7) 0.0006(7)
O14 0.0412(11) 0.0140(8) 0.0143(8) -0.0005(6) 0.0047(7) 0.0098(7)
O15 0.0176(8) 0.0136(7) 0.0121(7) 0.0027(6) 0.0052(6) 0.0024(6)
O16 0.0369(11) 0.0152(8) 0.0247(9) 0.0060(7) 0.0092(8) 0.0074(7)
O17 0.0190(8) 0.0379(11) 0.0157(8) 0.0044(7) 0.0074(6) -0.0076(8)
N1 0.0117(8) 0.0116(8) 0.0114(8) 0.0039(6) 0.0032(6) 0.0016(6)
N2 0.0115(8) 0.0102(8) 0.0107(8) 0.0026(6) 0.0022(6) 0.0017(6)
N3 0.0130(8) 0.0109(8) 0.0136(8) 0.0004(6) 0.0039(6) 0.0014(6)
N4 0.0135(8) 0.0119(8) 0.0116(8) 0.0040(6) 0.0036(6) 0.0013(6)
N5 0.0134(8) 0.0095(8) 0.0114(8) 0.0010(6) 0.0032(6) 0.0017(6)
N6 0.0154(9) 0.0099(8) 0.0151(8) 0.0017(7) 0.0040(7) 0.0014(7)
C1 0.0159(10) 0.0128(9) 0.0132(9) 0.0049(8) 0.0030(8) 0.0035(8)
C2 0.0148(10) 0.0156(10) 0.0132(9) 0.0035(8) 0.0026(8) 0.0029(8)
C3 0.0132(10) 0.0141(10) 0.0144(9) 0.0013(8) 0.0038(8) 0.0010(8)
C4 0.0148(10) 0.0132(10) 0.0134(9) 0.0032(8) 0.0061(8) 0.0018(8)
C5 0.0116(9) 0.0100(9) 0.0118(9) 0.0021(7) 0.0037(7) 0.0015(7)
C6 0.0132(9) 0.0093(9) 0.0101(8) 0.0017(7) 0.0032(7) 0.0011(7)
C7 0.0176(10) 0.0135(10) 0.0156(10) 0.0055(8) 0.0044(8) 0.0020(8)
C8 0.0243(12) 0.0130(10) 0.0162(10) 0.0067(8) 0.0038(8) 0.0035(8)
C9 0.0178(10) 0.0133(10) 0.0149(10) 0.0038(8) 0.0009(8) 0.0046(8)
C10 0.0123(9) 0.0111(9) 0.0111(9) 0.0012(7) 0.0030(7) 0.0027(7)
C11 0.0137(10) 0.0097(9) 0.0152(9) 0.0004(7) 0.0028(8) 0.0029(7)
C12 0.0176(11) 0.0159(10) 0.0184(10) 0.0009(8) -0.0013(8) 0.0024(8)
C13 0.0140(11) 0.0205(11) 0.0267(12) -0.0040(9) 0.0006(9) 0.0007(9)
C14 0.0165(11) 0.0152(11) 0.0264(12) -0.0019(9) 0.0051(9) -0.0027(8)
C15 0.0163(10) 0.0119(10) 0.0185(10) 0.0007(8) 0.0062(8) 0.0010(8)
C16 0.0154(10) 0.0128(9) 0.0162(10) 0.0055(8) 0.0042(8) 0.0034(8)
C17 0.0147(10) 0.0157(10) 0.0156(10) 0.0031(8) 0.0036(8) 0.0032(8)
C18 0.0146(10) 0.0141(10) 0.0177(10) 0.0010(8) 0.0049(8) 0.0011(8)
C19 0.0157(10) 0.0139(10) 0.0146(10) 0.0010(8) 0.0059(8) -0.0007(8)
C20 0.0155(10) 0.0113(9) 0.0109(9) 0.0020(7) 0.0041(7) 0.0020(7)
C21 0.0164(10) 0.0112(9) 0.0099(9) 0.0017(7) 0.0035(7) 0.0018(7)
C22 0.0198(11) 0.0151(10) 0.0165(10) 0.0063(8) 0.0051(8) 0.0009(8)
C23 0.0239(12) 0.0195(11) 0.0148(10) 0.0103(9) 0.0044(9) 0.0032(9)
C24 0.0191(11) 0.0149(10) 0.0139(10) 0.0031(8) 0.0016(8) 0.0055(8)
C25 0.0154(10) 0.0110(9) 0.0110(9) 0.0003(7) 0.0025(7) 0.0031(7)
C26 0.0142(10) 0.0112(9) 0.0150(9) 0.0009(8) 0.0036(8) 0.0028(7)
C27 0.0178(11) 0.0131(10) 0.0196(11) -0.0004(8) -0.0008(8) 0.0025(8)
C28 0.0183(11) 0.0167(11) 0.0273(12) -0.0015(9) -0.0007(9) 0.0015(9)
C29 0.0168(11) 0.0129(10) 0.0280(12) 0.0001(9) 0.0058(9) -0.0011(8)
C30 0.0197(11) 0.0105(9) 0.0186(10) 0.0017(8) 0.0052(8) -0.0007(8)

loop_
_atom_type_symbol
_atom_type_description
_atom_type_scat_dispersion_real
_atom_type_scat_dispersion_imag
_atom_type_scat_source
C C 0.0033 0.0016 'International Tables Vol C Tables 4.2.6.8 and 6.1.1.4'
H H 0.0000 0.0000 'International Tables Vol C Tables 4.2.6.8 and 6.1.1.4'
N N 0.0061 0.0033 'International Tables Vol C Tables 4.2.6.8 and 6.1.1.4'
O O 0.0106 0.0060 'International Tables Vol C Tables 4.2.6.8 and 6.1.1.4'
V V 0.3005 0.5294 'International Tables Vol C Tables 4.2.6.8 and 6.1.1.4'
Cu Cu 0.3201 1.2651 'International Tables Vol C Tables 4.2.6.8 and 6.1.1.4'

loop_
_geom_angle_atom_site_label_1
_geom_angle_atom_site_label_2
_geom_angle_atom_site_label_3
_geom_angle
_geom_angle_site_symmetry_1
_geom_angle_site_symmetry_3
_geom_angle_publ_flag
O7 Cu1 N2 158.18(7) . . ?
O7 Cu1 N1 99.54(7) . . ?
N2 Cu1 N1 80.33(7) . . ?
O7 Cu1 N3 97.31(7) . . ?
N2 Cu1 N3 80.28(7) . . ?
N1 Cu1 N3 160.37(7) . . ?
O7 Cu1 O6 97.68(6) . . ?
N2 Cu1 O6 103.91(7) . . ?
N1 Cu1 O6 98.92(7) . . ?
N3 Cu1 O6 88.71(7) . . ?
O15 Cu2 N5 160.74(7) . . ?
O15 Cu2 N4 99.34(7) . . ?
N5 Cu2 N4 80.36(7) . . ?
O15 Cu2 N6 97.87(7) . . ?
N5 Cu2 N6 80.52(7) . . ?
N4 Cu2 N6 160.71(7) . . ?
O15 Cu2 O14 101.75(7) . . ?
N5 Cu2 O14 97.45(7) . . ?
N4 Cu2 O14 95.24(7) . . ?
N6 Cu2 O14 89.71(7) . . ?
O1 V1 O3 109.31(8) . . ?
O1 V1 O2 109.77(8) . . ?
O3 V1 O2 110.37(9) . . ?
O1 V1 O11 105.55(9) . 2_677 ?
O3 V1 O11 109.97(9) . 2_677 ?
O2 V1 O11 111.74(8) . 2_677 ?
O5 V2 O6 108.87(10) . . ?
O5 V2 O4 109.34(8) . . ?
O6 V2 O4 113.57(9) . . ?
O5 V2 O3 108.46(10) . . ?
O6 V2 O3 108.86(8) . . ?
O4 V2 O3 107.63(8) . . ?
O8 V3 O7 108.98(8) . . ?
O8 V3 O4 108.55(9) . 2_777 ?
O7 V3 O4 111.27(8) . 2_777 ?
O8 V3 O9 110.28(10) . . ?
O7 V3 O9 108.58(8) . . ?
O4 V3 O9 109.18(8) 2_777 . ?
O10 V4 O12 109.10(9) . . ?
O10 V4 O9 110.21(9) . . ?
O12 V4 O9 108.98(8) . . ?
O10 V4 O11 111.68(10) . . ?
O12 V4 O11 107.95(8) . . ?
O9 V4 O11 108.86(8) . . ?
O13 V5 O14 109.17(10) . . ?
O13 V5 O17 110.17(9) . 2_766 ?
O14 V5 O17 112.89(10) . 2_766 ?
O13 V5 O12 108.68(9) . . ?
O14 V5 O12 107.36(8) . . ?
O17 V5 O12 108.45(8) 2_766 . ?
O16 V6 O15 108.75(8) . . ?
O16 V6 O17 109.10(10) . . ?
O15 V6 O17 110.54(8) . . ?
O16 V6 O2 110.16(9) . 1_544 ?
O15 V6 O2 108.79(8) . 1_544 ?
O17 V6 O2 109.49(8) . 1_544 ?
V1 O2 V6 142.28(10) . 1_566 ?
V1 O3 V2 138.60(10) . . ?
V3 O4 V2 154.58(11) 2_777 . ?
V2 O6 Cu1 132.42(9) . . ?
V3 O7 Cu1 120.73(9) . . ?
V4 O9 V3 143.41(11) . . ?
V4 O11 V1 149.77(13) . 2_677 ?
V4 O12 V5 129.56(10) . . ?
V5 O14 Cu2 136.00(10) . . ?
V6 O15 Cu2 121.36(9) . . ?
V6 O17 V5 158.05(11) . 2_766 ?
C1 N1 C5 119.44(19) . . ?
C1 N1 Cu1 125.93(15) . . ?
C5 N1 Cu1 114.61(14) . . ?
C10 N2 C6 122.83(18) . . ?
C10 N2 Cu1 118.42(14) . . ?
C6 N2 Cu1 118.64(14) . . ?
C15 N3 C11 119.38(19) . . ?
C15 N3 Cu1 125.92(15) . . ?
C11 N3 Cu1 114.06(14) . . ?
C16 N4 C20 119.28(19) . . ?
C16 N4 Cu2 125.80(15) . . ?
C20 N4 Cu2 114.81(14) . . ?
C25 N5 C21 122.94(18) . . ?
C25 N5 Cu2 118.38(15) . . ?
C21 N5 Cu2 118.67(14) . . ?
C30 N6 C26 119.49(19) . . ?
C30 N6 Cu2 126.14(15) . . ?
C26 N6 Cu2 113.72(14) . . ?
N1 C1 C2 121.7(2) . . ?
C3 C2 C1 119.0(2) . . ?
C2 C3 C4 119.4(2) . . ?
C5 C4 C3 118.7(2) . . ?
N1 C5 C4 121.75(19) . . ?
N1 C5 C6 113.73(18) . . ?
C4 C5 C6 124.52(19) . . ?
N2 C6 C7 120.00(19) . . ?
N2 C6 C5 112.61(17) . . ?
C7 C6 C5 127.39(19) . . ?
C8 C7 C6 118.2(2) . . ?
C7 C8 C9 120.9(2) . . ?
C8 C9 C10 117.7(2) . . ?
N2 C10 C9 120.3(2) . . ?
N2 C10 C11 112.88(18) . . ?
C9 C10 C11 126.79(19) . . ?
N3 C11 C12 121.7(2) . . ?
N3 C11 C10 114.00(18) . . ?
C12 C11 C10 124.3(2) . . ?
C11 C12 C13 118.5(2) . . ?
C14 C13 C12 119.8(2) . . ?
C13 C14 C15 118.5(2) . . ?
N3 C15 C14 122.1(2) . . ?
N4 C16 C17 121.9(2) . . ?
C18 C17 C16 118.7(2) . . ?
C17 C18 C19 119.3(2) . . ?
C20 C19 C18 118.9(2) . . ?
N4 C20 C19 121.8(2) . . ?
N4 C20 C21 113.45(18) . . ?
C19 C20 C21 124.75(19) . . ?
N5 C21 C22 120.0(2) . . ?
N5 C21 C20 112.65(18) . . ?
C22 C21 C20 127.4(2) . . ?
C21 C22 C23 118.0(2) . . ?
C24 C23 C22 121.2(2) . . ?
C25 C24 C23 117.8(2) . . ?
N5 C25 C24 120.1(2) . . ?
N5 C25 C26 112.69(18) . . ?
C24 C25 C26 127.2(2) . . ?
N6 C26 C27 121.5(2) . . ?
N6 C26 C25 114.33(18) . . ?
C27 C26 C25 124.2(2) . . ?
C26 C27 C28 118.6(2) . . ?
C29 C28 C27 120.0(2) . . ?
C28 C29 C30 118.4(2) . . ?
N6 C30 C29 122.0(2) . . ?

loop_
_geom_bond_atom_site_label_1
_geom_bond_atom_site_label_2
_geom_bond_distance
_geom_bond_site_symmetry_2
_geom_bond_publ_flag
Cu1 O7 1.9259(15) . ?
Cu1 N2 1.9359(17) . ?
Cu1 N1 2.0091(18) . ?
Cu1 N3 2.0200(18) . ?
Cu1 O6 2.1556(16) . ?
Cu2 O15 1.9211(15) . ?
Cu2 N5 1.9337(18) . ?
Cu2 N4 2.0100(18) . ?
Cu2 N6 2.0171(19) . ?
Cu2 O14 2.1589(17) . ?
V1 O1 1.6078(17) . ?
V1 O3 1.7207(17) . ?
V1 O2 1.7424(16) . ?
V1 O11 1.7801(17) 2_677 ?
V2 O5 1.6113(18) . ?
V2 O6 1.6436(16) . ?
V2 O4 1.7945(16) . ?
V2 O3 1.8445(17) . ?
V3 O8 1.6071(18) . ?
V3 O7 1.6813(15) . ?
V3 O4 1.7705(16) 2_777 ?
V3 O9 1.8212(17) . ?
V4 O10 1.5930(18) . ?
V4 O12 1.7332(16) . ?
V4 O9 1.7427(17) . ?
V4 O11 1.7762(17) . ?
V5 O13 1.6078(17) . ?
V5 O14 1.6434(17) . ?
V5 O17 1.7963(17) 2_766 ?
V5 O12 1.8529(16) . ?
V6 O16 1.6073(18) . ?
V6 O15 1.6804(16) . ?
V6 O17 1.7653(17) . ?
V6 O2 1.8311(16) 1_544 ?
O2 V6 1.8313(16) 1_566 ?
O4 V3 1.7705(16) 2_777 ?
O11 V1 1.7801(17) 2_677 ?
O17 V5 1.7963(17) 2_766 ?
N1 C1 1.340(3) . ?
N1 C5 1.356(3) . ?
N2 C10 1.336(3) . ?
N2 C6 1.335(3) . ?
N3 C15 1.334(3) . ?
N3 C11 1.353(3) . ?
N4 C16 1.340(3) . ?
N4 C20 1.356(3) . ?
N5 C25 1.338(3) . ?
N5 C21 1.338(3) . ?
N6 C30 1.338(3) . ?
N6 C26 1.356(3) . ?
C1 C2 1.395(3) . ?
C2 C3 1.386(3) . ?
C3 C4 1.392(3) . ?
C4 C5 1.388(3) . ?
C5 C6 1.486(3) . ?
C6 C7 1.393(3) . ?
C7 C8 1.391(3) . ?
C8 C9 1.394(3) . ?
C9 C10 1.394(3) . ?
C10 C11 1.478(3) . ?
C11 C12 1.386(3) . ?
C12 C13 1.392(3) . ?
C13 C14 1.380(4) . ?
C14 C15 1.393(3) . ?
C16 C17 1.393(3) . ?
C17 C18 1.387(3) . ?
C18 C19 1.393(3) . ?
C19 C20 1.380(3) . ?
C20 C21 1.490(3) . ?
C21 C22 1.387(3) . ?
C22 C23 1.393(3) . ?
C23 C24 1.390(3) . ?
C24 C25 1.389(3) . ?
C25 C26 1.476(3) . ?
C26 C27 1.390(3) . ?
C27 C28 1.390(3) . ?
C28 C29 1.381(3) . ?
C29 C30 1.396(3) . ?
